data_8101191
loop_
_publ_author_name
'Henkel, Sonja'
'Fengler-Veith, Marion'
'J\"ager, Volker'

_publ_section_title
;
Crystal structure of (+)-(3aS,6aS,1'R)-6-oxo-3-(1'-O-benzyl-1',2'-
dihydroxyethyl)-3a,4,6a-tetrahydrofuro[3,4-d]isoxazole, C~14~H~15~NO~5~
;
_journal_issue 1
_journal_name_full 'Zeitschrift f\"ur Kristallographie - New Crystal Structures'
_journal_page_first 131
_journal_page_last 132
_journal_volume 215
_journal_year 2000
_chemical_formula_sum 'C14 H15 N O5'
_chemical_formula_weight 277.3
_chemical_melting_point 358.5(5)
_space_group_IT_number 19
_symmetry_cell_setting orthorhombic
_symmetry_space_group_name_Hall 'P 2ac 2ab'
_symmetry_space_group_name_H-M 'P 21 21 21'
_cell_angle_alpha 90.00
_cell_angle_beta 90.00
_cell_angle_gamma 90.00
_cell_formula_units_Z 4
_cell_length_a 6.2320(10)
_cell_length_b 8.4440(10)
_cell_length_c 26.141(4)
_cell_measurement_temperature 293(2)
_cell_volume 1375.6(3)
_diffrn_ambient_temperature 293(2)
_exptl_crystal_density_diffrn 1.339
_refine_ls_R_factor_obs 0.0598
_refine_ls_wR_factor_obs 0.1349
_cod_depositor_comments
;
The following automatic conversions were performed:

'_chemical_melting_point' value '358-359' was changed to '358.5(5)' -
the average value was taken and precision was estimated.

Automatic conversion script
Id: cif_fix_values 1646 2011-03-28 12:23:43Z adriana 
;
_cod_database_code 8101191

loop_
_symmetry_equiv_pos_as_xyz
'x, y, z'
'-x+1/2, -y, z+1/2'
'-x, y+1/2, -z+1/2'
'x+1/2, -y+1/2, -z'

loop_
_atom_site_aniso_label
_atom_site_aniso_U_11
_atom_site_aniso_U_22
_atom_site_aniso_U_33
_atom_site_aniso_U_23
_atom_site_aniso_U_13
_atom_site_aniso_U_12
O1 0.057(2) 0.074(2) 0.085(2) 0.019(2) 0.003(2) 0.004(2)
C2 0.054(2) 0.042(2) 0.110(3) -0.012(2) 0.007(3) -0.004(2)
C3 0.048(2) 0.049(2) 0.058(2) -0.013(2) 0.000(2) 0.016(2)
C4 0.042(2) 0.042(2) 0.041(2) -0.002(2) 0.002(2) 0.012(2)
N5 0.047(2) 0.059(2) 0.058(2) -0.008(2) -0.002(2) 0.011(2)
O6 0.045(2) 0.075(2) 0.083(2) -0.025(2) -0.012(2) 0.004(2)
C7 0.050(2) 0.056(2) 0.051(2) -0.013(2) -0.006(2) 0.004(2)
C8 0.073(3) 0.052(2) 0.062(2) -0.012(2) -0.002(3) -0.006(3)
O8 0.109(3) 0.080(2) 0.103(2) -0.012(2) 0.002(2) -0.041(3)
O9 0.087(2) 0.0463(14) 0.079(2) 0.0069(14) -0.014(2) 0.006(2)
C10 0.057(2) 0.048(2) 0.067(2) -0.015(2) -0.012(2) 0.017(2)
C11 0.045(2) 0.046(2) 0.040(2) -0.004(2) 0.000(2) 0.004(2)
O12 0.0467(13) 0.071(2) 0.0539(13) -0.0144(13) -0.0031(13) 0.008(2)
C13 0.064(3) 0.095(3) 0.057(2) -0.001(2) 0.006(2) 0.016(3)
C14 0.072(3) 0.062(2) 0.053(2) -0.016(2) -0.010(2) -0.001(3)
C15 0.095(4) 0.075(3) 0.062(2) -0.010(2) -0.011(3) -0.016(3)
C16 0.145(6) 0.070(3) 0.073(3) 0.006(3) -0.040(4) -0.042(4)
C17 0.146(6) 0.060(3) 0.096(4) 0.000(3) -0.062(4) -0.009(4)
C18 0.110(4) 0.077(3) 0.105(4) -0.029(3) -0.046(4) 0.028(4)
C19 0.080(3) 0.077(3) 0.070(3) -0.023(2) -0.020(2) 0.018(3)

loop_
_atom_site_label
_atom_site_type_symbol
_atom_site_fract_x
_atom_site_fract_y
_atom_site_fract_z
_atom_site_U_iso_or_equiv
_atom_site_thermal_displace_type
_atom_site_occupancy
_atom_site_calc_flag
_atom_site_refinement_flags
_atom_site_disorder_group
O1 O 1.0795(5) 0.3123(4) 0.80192(11) 0.0719(8) Uani 1 d . .
H1 H 1.1803 0.2589 0.8274 0.108 Uiso 1 d . .
C2 C 0.9190(7) 0.3895(4) 0.8299(2) 0.0687(11) Uani 1 d . .
H2A H 0.8281(7) 0.4481(4) 0.8065(2) 0.082 Uiso 1 calc R .
H2B H 0.9856(7) 0.4652(4) 0.8529(2) 0.082 Uiso 1 calc R .
C3 C 0.7802(6) 0.2770(4) 0.86104(14) 0.0517(9) Uani 1 d . .
H3 H 0.6693(6) 0.3392(4) 0.87845(14) 0.062 Uiso 1 calc R .
C4 C 0.6710(5) 0.1533(4) 0.82860(13) 0.0415(8) Uani 1 d . .
N5 N 0.4674(5) 0.1521(4) 0.82703(12) 0.0545(9) Uani 1 d . .
O6 O 0.3963(4) 0.0361(4) 0.79186(11) 0.0678(9) Uani 1 d . .
C7 C 0.5785(6) -0.0566(4) 0.77692(14) 0.0524(9) Uani 1 d . .
H7 H 0.5801(6) -0.0770(4) 0.74001(14) 0.063 Uiso 1 calc R .
C8 C 0.5833(8) -0.2082(5) 0.8075(2) 0.0622(10) Uani 1 d . .
O8 O 0.4430(7) -0.3048(4) 0.81119(14) 0.0974(12) Uani 1 d . .
O9 O 0.7681(6) -0.2214(3) 0.83215(12) 0.0709(9) Uani 1 d . .
C10 C 0.9133(7) -0.0926(4) 0.82018(15) 0.0573(10) Uani 1 d . .
H10A H 1.0266(7) -0.1285(4) 0.79754(15) 0.069 Uiso 1 calc R .
H10B H 0.9778(7) -0.0508(4) 0.85114(15) 0.069 Uiso 1 calc R .
C11 C 0.7771(6) 0.0328(4) 0.79419(13) 0.0437(8) Uani 1 d . .
H11 H 0.8522(6) 0.0827(4) 0.76547(13) 0.052 Uiso 1 calc R .
O12 O 0.9112(4) 0.2038(3) 0.89885(9) 0.0571(7) Uani 1 d . .
C13 C 0.7917(7) 0.1437(6) 0.9405(2) 0.0720(12) Uani 1 d . .
H13A H 0.6825(7) 0.0718(6) 0.9278(2) 0.086 Uiso 1 calc R .
H13B H 0.7202(7) 0.2304(6) 0.9579(2) 0.086 Uiso 1 calc R .
C14 C 0.9330(8) 0.0586(5) 0.97725(15) 0.0621(11) Uani 1 d . .
C15 C 0.8541(9) 0.0268(6) 1.0262(2) 0.0775(14) Uani 1 d . .
H15 H 0.7196(9) 0.0639(6) 1.0358(2) 0.093 Uiso 1 calc R .
C16 C 0.9769(12) -0.0606(6) 1.0606(2) 0.096(2) Uani 1 d . .
H16 H 0.9236(12) -0.0831(6) 1.0930(2) 0.116 Uiso 1 calc R .
C17 C 1.1747(14) -0.1132(7) 1.0468(3) 0.101(2) Uani 1 d . .
H17 H 1.2560(14) -0.1717(7) 1.0699(3) 0.121 Uiso 1 calc R .
C18 C 1.2562(11) -0.0805(6) 0.9988(2) 0.097(2) Uani 1 d . .
H18 H 1.3921(11) -0.1163(6) 0.9898(2) 0.117 Uiso 1 calc R .
C19 C 1.1358(8) 0.0051(6) 0.9644(2) 0.0752(14) Uani 1 d . .
H19 H 1.1914(8) 0.0272(6) 0.9322(2) 0.090 Uiso 1 calc R .

loop_
_geom_bond_atom_site_label_1
_geom_bond_atom_site_label_2
_geom_bond_distance
_geom_bond_site_symmetry_2
_geom_bond_publ_flag
O1 C2 1.400(5) . ?
O1 H1 1.021(3) . ?
C2 C3 1.521(5) . ?
C2 H2A 0.97 . ?
C2 H2B 0.97 . ?
C3 O12 1.423(4) . ?
C3 C4 1.508(5) . ?
C3 H3 0.98 . ?
C4 N5 1.269(4) . ?
C4 C11 1.511(5) . ?
N5 O6 1.415(4) . ?
O6 C7 1.433(5) . ?
C7 C8 1.510(5) . ?
C7 C11 1.518(5) . ?
C7 H7 0.98 . ?
C8 O8 1.200(5) . ?
C8 O9 1.324(6) . ?
O9 C10 1.449(5) . ?
C10 C11 1.517(5) . ?
C10 H10A 0.97 . ?
C10 H10B 0.97 . ?
C11 H11 0.98 . ?
O12 C13 1.412(5) . ?
C13 C14 1.489(6) . ?
C13 H13A 0.97 . ?
C13 H13B 0.97 . ?
C14 C19 1.383(7) . ?
C14 C15 1.398(6) . ?
C15 C16 1.392(7) . ?
C15 H15 0.93 . ?
C16 C17 1.359(9) . ?
C16 H16 0.93 . ?
C17 C18 1.380(8) . ?
C17 H17 0.93 . ?
C18 C19 1.376(7) . ?
C18 H18 0.93 . ?
C19 H19 0.93 . ?

loop_
_cod_related_entry_id
_cod_related_entry_database
_cod_related_entry_code
1 ChemSpider 21183586
